data_7133646
loop_
_publ_author_name
'Liu, Chenghuan'
'Schmidtmann, Marc'
'M&#xfc;ller, Thomas'

_publ_section_title
;
 Metal ion-driven formation of 2<i>H</i>-silolides and -germolides.
;
_journal_issue 80
_journal_name_full 'Chemical communications (Cambridge, England)'
_journal_page_first 11295
_journal_page_last 11298
_journal_paper_doi 10.1039/d4cc03984j
_journal_volume 60
_journal_year 2024
_chemical_formula_structural 'K(C4H8O)3 [SiC4(C6H5)2(Si(CH3)3)2(SiC15H23N2)] *1.67C4H8O *0.33C6H14'
_chemical_formula_sum 'C57.67 H93 K N2 O4.66 Si4'
_chemical_formula_weight 1040.42
_space_group_crystal_system triclinic
_space_group_IT_number 2
_space_group_name_Hall '-P 1'
_space_group_name_H-M_alt 'P -1'
_atom_sites_solution_hydrogens difmap
_atom_sites_solution_primary direct
_atom_sites_solution_secondary difmap
_audit_creation_method SHELXL-2018/3
_audit_update_record
;
2024-07-05 deposited with the CCDC.	2024-08-30 downloaded from the CCDC.
;
_cell_angle_alpha 103.325(2)
_cell_angle_beta 91.573(2)
_cell_angle_gamma 93.515(2)
_cell_formula_units_Z 2
_cell_length_a 10.2492(5)
_cell_length_b 13.0948(7)
_cell_length_c 23.2301(13)
_cell_measurement_reflns_used 9834
_cell_measurement_temperature 100(2)
_cell_measurement_theta_max 30.01
_cell_measurement_theta_min 2.53
_cell_volume 3025.3(3)
_computing_cell_refinement 'Bruker SAINT V8.40B'
_computing_data_collection 'Bruker APEX3'
_computing_data_reduction 'Bruker SAINT V8.40B'
_computing_structure_refinement 'SHELXL-2018/3 (Sheldrick, 2018)'
_computing_structure_solution 'SHELXS-2013/1 (Sheldrick, 2013)'
_diffrn_ambient_temperature 100(2)
_diffrn_measured_fraction_theta_full 1.000
_diffrn_measured_fraction_theta_max 1.000
_diffrn_measurement_device_type 'Bruker Photon III CPAD'
_diffrn_measurement_method '\f and \w scans'
_diffrn_radiation_type MoK\a
_diffrn_radiation_wavelength 0.71073
_diffrn_reflns_av_R_equivalents 0.0534
_diffrn_reflns_av_unetI/netI 0.0262
_diffrn_reflns_Laue_measured_fraction_full 1.000
_diffrn_reflns_Laue_measured_fraction_max 1.000
_diffrn_reflns_limit_h_max 14
_diffrn_reflns_limit_h_min -14
_diffrn_reflns_limit_k_max 18
_diffrn_reflns_limit_k_min -18
_diffrn_reflns_limit_l_max 32
_diffrn_reflns_limit_l_min -32
_diffrn_reflns_number 193642
_diffrn_reflns_point_group_measured_fraction_full 1.000
_diffrn_reflns_point_group_measured_fraction_max 1.000
_diffrn_reflns_theta_full 25.242
_diffrn_reflns_theta_max 30.034
_diffrn_reflns_theta_min 1.602
_diffrn_source 'I\mS microfocus'
_exptl_absorpt_coefficient_mu 0.212
_exptl_absorpt_correction_T_max 1.0000
_exptl_absorpt_correction_T_min 0.8834
_exptl_absorpt_correction_type multi-scan
_exptl_absorpt_process_details 'SADABS-2016/2 (Sheldrick)'
_exptl_crystal_colour orange
_exptl_crystal_density_diffrn 1.142
_exptl_crystal_description block
_exptl_crystal_F_000 1131
_exptl_crystal_size_max 0.140
_exptl_crystal_size_mid 0.140
_exptl_crystal_size_min 0.090
_refine_diff_density_max 0.991
_refine_diff_density_min -0.477
_refine_diff_density_rms 0.074
_refine_ls_extinction_method none
_refine_ls_goodness_of_fit_ref 1.122
_refine_ls_hydrogen_treatment constr
_refine_ls_matrix_type full
_refine_ls_number_parameters 679
_refine_ls_number_reflns 17724
_refine_ls_number_restraints 30
_refine_ls_restrained_S_all 1.127
_refine_ls_R_factor_all 0.0737
_refine_ls_R_factor_gt 0.0641
_refine_ls_shift/su_max 0.001
_refine_ls_shift/su_mean 0.000
_refine_ls_structure_factor_coef Fsqd
_refine_ls_weighting_details 'w=1/[\s^2^(Fo^2^)+(0.0700P)^2^+3.0000P] where P=(Fo^2^+2Fc^2^)/3'
_refine_ls_weighting_scheme calc
_refine_ls_wR_factor_gt 0.1607
_refine_ls_wR_factor_ref 0.1672
_reflns_Friedel_coverage 0.000
_reflns_number_gt 15407
_reflns_number_total 17724
_reflns_threshold_expression 'I > 2\s(I)'
_cod_data_source_file d4cc03984j3.cif
_cod_data_source_block lch0825
_cod_depositor_comments 'Adding full bibliography for 7133645--7133649.cif.'
_cod_database_code 7133646
_shelx_shelxl_version_number 2018/3
_shelx_space_group_comment
;
The symmetry employed for this shelxl refinement is uniquely defined
by the following loop, which should always be used as a source of
symmetry information in preference to the above space-group names.
They are only intended as comments.
;
_shelx_estimated_absorpt_t_min 0.971
_shelx_estimated_absorpt_t_max 0.981

loop_
_space_group_symop_operation_xyz
'x, y, z'
'-x, -y, -z'

loop_
_atom_site_label
_atom_site_type_symbol
_atom_site_fract_x
_atom_site_fract_y
_atom_site_fract_z
_atom_site_U_iso_or_equiv
_atom_site_adp_type
_atom_site_occupancy
_atom_site_site_symmetry_order
_atom_site_calc_flag
_atom_site_refinement_flags_posn
_atom_site_refinement_flags_adp
_atom_site_refinement_flags_occupancy
_atom_site_disorder_assembly
_atom_site_disorder_group
K1 K 0.11180(4) 0.54712(4) 0.26541(2) 0.03061(11) Uani 1 1 d . . . . .
Si1 Si 0.31314(5) 0.37292(4) 0.19515(2) 0.01802(10) Uani 1 1 d . . . . .
Si2 Si 0.30413(6) 0.31732(5) 0.32663(2) 0.02664(12) Uani 1 1 d . . . . .
Si3 Si 0.42021(5) 0.53514(4) 0.11680(2) 0.01779(10) Uani 1 1 d . . . . .
Si4 Si 0.16359(5) 0.23550(4) 0.14260(2) 0.01694(10) Uani 1 1 d . . . . .
O2 O -0.11751(18) 0.43138(16) 0.24453(9) 0.0478(5) Uani 1 1 d . . . . .
O3 O 0.0093(2) 0.6354(2) 0.36838(9) 0.0645(7) Uani 1 1 d . . . . .
O4 O 0.01843(17) 0.71331(13) 0.23172(7) 0.0358(3) Uani 1 1 d . . . . .
N1 N 0.26606(15) 0.14909(12) 0.08984(6) 0.0186(3) Uani 1 1 d . . . . .
N2 N 0.14270(14) 0.25962(11) 0.06661(6) 0.0166(3) Uani 1 1 d . . . . .
C1 C 0.33636(18) 0.40398(15) 0.27545(7) 0.0211(3) Uani 1 1 d . . . . .
C2 C 0.39357(19) 0.50964(15) 0.29116(8) 0.0221(3) Uani 1 1 d . . . . .
C3 C 0.40548(18) 0.56291(14) 0.24454(8) 0.0199(3) Uani 1 1 d . . . . .
C4 C 0.36563(17) 0.50322(13) 0.18604(7) 0.0176(3) Uani 1 1 d . . . . .
C5 C 0.4373(2) 0.56208(18) 0.35334(8) 0.0305(4) Uani 1 1 d . . . . .
C6 C 0.5361(3) 0.5222(2) 0.38227(10) 0.0403(6) Uani 1 1 d . . . . .
H6 H 0.579120 0.463427 0.361389 0.048 Uiso 1 1 calc R U . . .
C7 C 0.5732(3) 0.5672(3) 0.44165(11) 0.0602(10) Uani 1 1 d . . . . .
H7 H 0.639490 0.538144 0.460988 0.072 Uiso 1 1 calc R U . . .
C8 C 0.5129(4) 0.6543(3) 0.47210(11) 0.0707(12) Uani 1 1 d . . . . .
H8 H 0.537365 0.684735 0.512440 0.085 Uiso 1 1 calc R U . . .
C9 C 0.4174(4) 0.6967(3) 0.44381(12) 0.0644(10) Uani 1 1 d . . . . .
H9 H 0.377495 0.757417 0.464395 0.077 Uiso 1 1 calc R U . . .
C10 C 0.3791(3) 0.6505(2) 0.38475(10) 0.0439(6) Uani 1 1 d . . . . .
H10 H 0.312433 0.679878 0.365756 0.053 Uiso 1 1 calc R U . . .
C11 C 0.45447(19) 0.67522(15) 0.25467(8) 0.0230(3) Uani 1 1 d . . . . .
C12 C 0.5742(2) 0.71413(18) 0.28485(10) 0.0318(4) Uani 1 1 d . . . . .
H12 H 0.624928 0.668596 0.301250 0.038 Uiso 1 1 calc R U . . .
C13 C 0.6195(3) 0.8185(2) 0.29104(12) 0.0429(6) Uani 1 1 d . . . . .
H13 H 0.701115 0.843459 0.311368 0.051 Uiso 1 1 calc R U . . .
C14 C 0.5470(3) 0.88611(19) 0.26789(12) 0.0440(6) Uani 1 1 d . . . . .
H14 H 0.578628 0.957286 0.272099 0.053 Uiso 1 1 calc R U . . .
C15 C 0.4283(3) 0.84983(17) 0.23860(11) 0.0375(5) Uani 1 1 d . . . . .
H15 H 0.377964 0.896096 0.222645 0.045 Uiso 1 1 calc R U . . .
C16 C 0.3823(2) 0.74533(16) 0.23242(9) 0.0277(4) Uani 1 1 d . . . . .
H16 H 0.299962 0.721432 0.212589 0.033 Uiso 1 1 calc R U . . .
C17 C 0.1787(2) 0.20695(18) 0.29462(9) 0.0313(4) Uani 1 1 d . . . . .
H17A H 0.099619 0.235756 0.281993 0.047 Uiso 1 1 calc R U . . .
H17B H 0.156971 0.167772 0.324691 0.047 Uiso 1 1 calc R U . . .
H17C H 0.213917 0.159661 0.260454 0.047 Uiso 1 1 calc R U . . .
C18 C 0.2377(3) 0.3876(2) 0.39858(10) 0.0465(6) Uani 1 1 d . . . . .
H18A H 0.303889 0.440794 0.420245 0.070 Uiso 1 1 calc R U . . .
H18B H 0.215520 0.336802 0.422463 0.070 Uiso 1 1 calc R U . . .
H18C H 0.159044 0.421849 0.390548 0.070 Uiso 1 1 calc R U . . .
C19 C 0.4510(3) 0.2482(2) 0.34411(14) 0.0492(7) Uani 1 1 d . . . . .
H19A H 0.487579 0.211249 0.307134 0.074 Uiso 1 1 calc R U . . .
H19B H 0.424559 0.197343 0.367371 0.074 Uiso 1 1 calc R U . . .
H19C H 0.517294 0.299999 0.366909 0.074 Uiso 1 1 calc R U . . .
C20 C 0.43594(19) 0.40910(15) 0.06042(8) 0.0226(3) Uani 1 1 d . . . . .
H20A H 0.512813 0.375118 0.070903 0.034 Uiso 1 1 calc R U . . .
H20B H 0.445919 0.424106 0.021292 0.034 Uiso 1 1 calc R U . . .
H20C H 0.357314 0.362172 0.059600 0.034 Uiso 1 1 calc R U . . .
C21 C 0.3104(2) 0.61698(17) 0.08189(9) 0.0287(4) Uani 1 1 d . . . . .
H21A H 0.336780 0.615138 0.041449 0.043 Uiso 1 1 calc R U . . .
H21B H 0.318051 0.689813 0.105264 0.043 Uiso 1 1 calc R U . . .
H21C H 0.219521 0.588429 0.080855 0.043 Uiso 1 1 calc R U . . .
C22 C 0.5876(2) 0.60467(16) 0.12512(9) 0.0265(4) Uani 1 1 d . . . . .
H22A H 0.651157 0.559820 0.137198 0.040 Uiso 1 1 calc R U . . .
H22B H 0.587572 0.670750 0.155287 0.040 Uiso 1 1 calc R U . . .
H22C H 0.611595 0.619758 0.087228 0.040 Uiso 1 1 calc R U . . .
C23 C 0.21450(16) 0.17849(13) 0.04308(7) 0.0165(3) Uani 1 1 d . . . . .
C24 C 0.22658(17) 0.12747(13) -0.02095(7) 0.0177(3) Uani 1 1 d . . . . .
C25 C 0.31715(19) 0.16894(14) -0.05486(8) 0.0211(3) Uani 1 1 d . . . . .
H25 H 0.372275 0.229679 -0.037147 0.025 Uiso 1 1 calc R U . . .
C26 C 0.3267(2) 0.12137(15) -0.11456(8) 0.0247(4) Uani 1 1 d . . . . .
H26 H 0.388594 0.149752 -0.137416 0.030 Uiso 1 1 calc R U . . .
C27 C 0.2466(2) 0.03288(16) -0.14087(8) 0.0260(4) Uani 1 1 d . . . . .
H27 H 0.253296 0.000985 -0.181679 0.031 Uiso 1 1 calc R U . . .
C28 C 0.1566(2) -0.00908(16) -0.10763(9) 0.0254(4) Uani 1 1 d . . . . .
H28 H 0.101509 -0.069728 -0.125534 0.030 Uiso 1 1 calc R U . . .
C29 C 0.14745(18) 0.03812(15) -0.04788(8) 0.0219(3) Uani 1 1 d . . . . .
H29 H 0.086195 0.008892 -0.025110 0.026 Uiso 1 1 calc R U . . .
C30 C 0.03995(17) 0.30970(14) 0.03913(8) 0.0188(3) Uani 1 1 d . . . . .
C31 C -0.00018(19) 0.40023(15) 0.08824(8) 0.0241(4) Uani 1 1 d . . . . .
H31A H -0.032396 0.372382 0.121304 0.036 Uiso 1 1 calc R U . . .
H31B H -0.069522 0.436274 0.072854 0.036 Uiso 1 1 calc R U . . .
H31C H 0.075657 0.450068 0.102022 0.036 Uiso 1 1 calc R U . . .
C32 C -0.07831(19) 0.23184(16) 0.01735(10) 0.0276(4) Uani 1 1 d . . . . .
H32A H -0.053009 0.175075 -0.014963 0.041 Uiso 1 1 calc R U . . .
H32B H -0.148555 0.268401 0.003049 0.041 Uiso 1 1 calc R U . . .
H32C H -0.109102 0.202181 0.050022 0.041 Uiso 1 1 calc R U . . .
C33 C 0.0920(2) 0.35421(15) -0.01197(8) 0.0241(4) Uani 1 1 d . . . . .
H33A H 0.169345 0.402209 0.002132 0.036 Uiso 1 1 calc R U . . .
H33B H 0.024159 0.392516 -0.026668 0.036 Uiso 1 1 calc R U . . .
H33C H 0.115792 0.296385 -0.044033 0.036 Uiso 1 1 calc R U . . .
C34 C 0.36594(17) 0.07470(14) 0.09435(8) 0.0187(3) Uani 1 1 d . . . . .
C35 C 0.3911(2) 0.08188(17) 0.16044(9) 0.0279(4) Uani 1 1 d . . . . .
H35A H 0.418060 0.154745 0.180584 0.042 Uiso 1 1 calc R U . . .
H35B H 0.460570 0.036246 0.165747 0.042 Uiso 1 1 calc R U . . .
H35C H 0.310812 0.059249 0.177330 0.042 Uiso 1 1 calc R U . . .
C36 C 0.49245(18) 0.10691(15) 0.06778(9) 0.0239(4) Uani 1 1 d . . . . .
H36A H 0.475951 0.104401 0.025708 0.036 Uiso 1 1 calc R U . . .
H36B H 0.559223 0.058393 0.072035 0.036 Uiso 1 1 calc R U . . .
H36C H 0.523266 0.178593 0.088572 0.036 Uiso 1 1 calc R U . . .
C37 C 0.31586(19) -0.03848(15) 0.06470(9) 0.0248(4) Uani 1 1 d . . . . .
H37A H 0.234122 -0.056140 0.082269 0.037 Uiso 1 1 calc R U . . .
H37B H 0.381444 -0.086864 0.070684 0.037 Uiso 1 1 calc R U . . .
H37C H 0.299992 -0.044763 0.022189 0.037 Uiso 1 1 calc R U . . .
C38 C 0.0340(4) 0.8182(2) 0.26714(13) 0.0526(7) Uani 1 1 d . . . . .
H38A H 0.114086 0.827219 0.293139 0.063 Uiso 1 1 calc R U . . .
H38B H -0.041979 0.833306 0.292380 0.063 Uiso 1 1 calc R U . . .
C39 C 0.0442(4) 0.8917(2) 0.22640(14) 0.0541(7) Uani 1 1 d . . . . .
H39A H 0.126049 0.937668 0.235247 0.065 Uiso 1 1 calc R U . . .
H39B H -0.031114 0.936278 0.230233 0.065 Uiso 1 1 calc R U . . .
C40 C 0.0440(3) 0.8205(2) 0.16476(11) 0.0414(5) Uani 1 1 d . . . . .
H40A H -0.006414 0.849018 0.135804 0.050 Uiso 1 1 calc R U . . .
H40B H 0.134235 0.810703 0.151326 0.050 Uiso 1 1 calc R U . . .
C41 C -0.0214(3) 0.7189(2) 0.17313(11) 0.0429(6) Uani 1 1 d . . . . .
H41A H -0.117716 0.719475 0.169128 0.051 Uiso 1 1 calc R U . . .
H41B H 0.007478 0.658155 0.143555 0.051 Uiso 1 1 calc R U . . .
C42 C -0.2311(3) 0.4624(3) 0.2201(2) 0.0674(10) Uani 1 1 d . . . . .
H42A H -0.207533 0.510592 0.194263 0.081 Uiso 1 1 calc R U . . .
H42B H -0.284900 0.499715 0.252002 0.081 Uiso 1 1 calc R U . . .
C43 C -0.3048(3) 0.3670(3) 0.18544(16) 0.0574(8) Uani 1 1 d . . . . .
H43A H -0.399927 0.376335 0.184328 0.069 Uiso 1 1 calc R U . . .
H43B H -0.274968 0.347722 0.144419 0.069 Uiso 1 1 calc R U . . .
C44 C -0.2741(4) 0.2884(3) 0.2181(2) 0.0820(13) Uani 1 1 d . . . . .
H44A H -0.268340 0.218880 0.190708 0.098 Uiso 1 1 calc R U . . .
H44B H -0.342333 0.282197 0.246709 0.098 Uiso 1 1 calc R U . . .
C45 C -0.1451(4) 0.3261(3) 0.2498(2) 0.0772(12) Uani 1 1 d . . . . .
H45A H -0.149320 0.323875 0.292050 0.093 Uiso 1 1 calc R U . . .
H45B H -0.075926 0.281040 0.231847 0.093 Uiso 1 1 calc R U . . .
C46 C -0.1247(3) 0.6528(3) 0.35741(13) 0.0519(7) Uani 1 1 d . . . . .
H46A H -0.182097 0.589686 0.358349 0.062 Uiso 1 1 calc R U . . .
H46B H -0.136871 0.669625 0.318270 0.062 Uiso 1 1 calc R U . . .
C47 C -0.1554(3) 0.7444(3) 0.40627(15) 0.0636(9) Uani 1 1 d . . . . .
H47A H -0.249801 0.742564 0.414312 0.076 Uiso 1 1 calc R U . . .
H47B H -0.128462 0.812389 0.396797 0.076 Uiso 1 1 calc R U . . .
C48 C -0.0737(4) 0.7261(4) 0.45786(15) 0.0824(13) Uani 1 1 d . . . . .
H48A H -0.045873 0.793574 0.485931 0.099 Uiso 1 1 calc R U . . .
H48B H -0.123353 0.680354 0.479281 0.099 Uiso 1 1 calc R U . . .
C49 C 0.0417(5) 0.6736(6) 0.42988(17) 0.122(2) Uani 1 1 d . . . . .
H49A H 0.119249 0.724333 0.435767 0.146 Uiso 1 1 calc R U . . .
H49B H 0.061990 0.614630 0.447966 0.146 Uiso 1 1 calc R U . . .
O1 O 0.8399(4) 0.0238(3) 0.3457(2) 0.0698(12) Uani 0.637(5) 1 d D . P A 1
C50 C 0.7942(8) 0.0357(5) 0.4040(3) 0.0767(18) Uani 0.637(5) 1 d D . P A 1
H50A H 0.860162 0.014041 0.429954 0.092 Uiso 0.637(5) 1 calc R U P A 1
H50B H 0.711925 -0.008344 0.403434 0.092 Uiso 0.637(5) 1 calc R U P A 1
C51 C 0.7714(6) 0.1488(5) 0.4262(3) 0.0651(16) Uani 0.637(5) 1 d D . P A 1
H51A H 0.806342 0.175735 0.467412 0.078 Uiso 0.637(5) 1 calc R U P A 1
H51B H 0.677157 0.160880 0.424163 0.078 Uiso 0.637(5) 1 calc R U P A 1
C52 C 0.8467(7) 0.1993(4) 0.3836(3) 0.0683(17) Uani 0.637(5) 1 d D . P A 1
H52A H 0.939791 0.215999 0.396911 0.082 Uiso 0.637(5) 1 calc R U P A 1
H52B H 0.807789 0.264248 0.378608 0.082 Uiso 0.637(5) 1 calc R U P A 1
C53 C 0.8317(5) 0.1133(4) 0.3269(2) 0.0591(14) Uani 0.637(5) 1 d D . P A 1
H53A H 0.746148 0.114171 0.306253 0.071 Uiso 0.637(5) 1 calc R U P A 1
H53B H 0.902425 0.121648 0.299810 0.071 Uiso 0.637(5) 1 calc R U P A 1
C54 C 0.905(3) 0.463(3) 0.4472(15) 0.236(15) Uiso 0.363(5) 1 d . . P A 2
H54A H 0.852827 0.523632 0.460287 0.355 Uiso 0.363(5) 1 calc R U P A 2
H54B H 0.967598 0.458929 0.479237 0.355 Uiso 0.363(5) 1 calc R U P A 2
H54C H 0.953091 0.471167 0.412432 0.355 Uiso 0.363(5) 1 calc R U P A 2
C55 C 0.820(2) 0.3679(15) 0.4321(9) 0.128(6) Uiso 0.363(5) 1 d . . P A 2
H55A H 0.770492 0.362677 0.467429 0.154 Uiso 0.363(5) 1 calc R U P A 2
H55B H 0.756038 0.374870 0.400864 0.154 Uiso 0.363(5) 1 calc R U P A 2
C56 C 0.8811(13) 0.2712(10) 0.4121(6) 0.082(3) Uiso 0.363(5) 1 d . . P A 2
H56A H 0.925754 0.268896 0.374564 0.098 Uiso 0.363(5) 1 calc R U P A 2
H56B H 0.943781 0.258044 0.442285 0.098 Uiso 0.363(5) 1 calc R U P A 2
C57 C 0.780(2) 0.2076(19) 0.4047(11) 0.131(7) Uiso 0.363(5) 1 d . . P A 2
H57A H 0.709183 0.239956 0.386562 0.157 Uiso 0.363(5) 1 calc R U P A 2
H57B H 0.751334 0.202419 0.444416 0.157 Uiso 0.363(5) 1 calc R U P A 2
C58 C 0.786(4) 0.110(3) 0.3724(17) 0.215(14) Uiso 0.363(5) 1 d . . P A 2
H58A H 0.775025 0.111000 0.330038 0.258 Uiso 0.363(5) 1 calc R U P A 2
H58B H 0.712048 0.065515 0.381934 0.258 Uiso 0.363(5) 1 calc R U P A 2
C59 C 0.897(4) 0.066(3) 0.3803(17) 0.233(17) Uiso 0.363(5) 1 d . . P A 2
H59A H 0.893821 -0.005228 0.354977 0.350 Uiso 0.363(5) 1 calc R U P A 2
H59B H 0.971107 0.108310 0.369856 0.350 Uiso 0.363(5) 1 calc R U P A 2
H59C H 0.908009 0.062737 0.421852 0.350 Uiso 0.363(5) 1 calc R U P A 2
O2A O 0.7005(9) 0.0387(8) 0.6181(3) 0.143(3) Uani 0.637(5) 1 d D . P A 1
C60A C 0.8210(11) 0.0642(12) 0.5920(4) 0.130(5) Uani 0.637(5) 1 d D . P A 1
H60A H 0.823528 0.136594 0.585842 0.156 Uiso 0.637(5) 1 calc R U P A 1
H60B H 0.897683 0.057833 0.617466 0.156 Uiso 0.637(5) 1 calc R U P A 1
C61A C 0.8197(9) -0.0110(11) 0.5369(5) 0.152(6) Uani 0.637(5) 1 d D . P A 1
H61B H 0.882082 -0.065018 0.538910 0.182 Uiso 0.637(5) 1 calc R U P A 1
H61A H 0.844668 0.023748 0.504852 0.182 Uiso 0.637(5) 1 calc R U P A 1
C62A C 0.6863(11) -0.0591(13) 0.5258(5) 0.170(7) Uani 0.637(5) 1 d D . P A 1
H62B H 0.682838 -0.132665 0.530181 0.204 Uiso 0.637(5) 1 calc R U P A 1
H62A H 0.653829 -0.058823 0.485356 0.204 Uiso 0.637(5) 1 calc R U P A 1
C63A C 0.6056(16) 0.0069(19) 0.5715(10) 0.48(4) Uani 0.637(5) 1 d D . P A 1
H63A H 0.573470 0.067618 0.557929 0.570 Uiso 0.637(5) 1 calc R U P A 1
H63B H 0.530670 -0.035007 0.582448 0.570 Uiso 0.637(5) 1 calc R U P A 1
O2B O 0.6104(8) -0.0188(8) 0.5661(4) 0.076(2) Uiso 0.363(5) 1 d D . P A 2
C60B C 0.6297(15) 0.0843(11) 0.5922(10) 0.117(6) Uiso 0.363(5) 1 d D . P A 2
H60C H 0.609994 0.097944 0.634630 0.140 Uiso 0.363(5) 1 calc R U P A 2
H60D H 0.574743 0.126891 0.572445 0.140 Uiso 0.363(5) 1 calc R U P A 2
C61B C 0.7665(13) 0.1067(9) 0.5846(7) 0.080(4) Uiso 0.363(5) 1 d D . P A 2
H61C H 0.804840 0.158208 0.619968 0.096 Uiso 0.363(5) 1 calc R U P A 2
H61D H 0.777201 0.137668 0.549792 0.096 Uiso 0.363(5) 1 calc R U P A 2
C62B C 0.8347(15) 0.0086(12) 0.5759(12) 0.105(7) Uiso 0.363(5) 1 d D . P A 2
H62C H 0.903900 0.007456 0.546889 0.126 Uiso 0.363(5) 1 calc R U P A 2
H62D H 0.874474 0.000316 0.613722 0.126 Uiso 0.363(5) 1 calc R U P A 2
C63B C 0.7319(11) -0.0728(9) 0.5536(6) 0.070(3) Uiso 0.363(5) 1 d D . P A 2
H63C H 0.736001 -0.130675 0.574390 0.084 Uiso 0.363(5) 1 calc R U P A 2
H63D H 0.738586 -0.101835 0.510618 0.084 Uiso 0.363(5) 1 calc R U P A 2

loop_
_atom_site_aniso_label
_atom_site_aniso_U_11
_atom_site_aniso_U_22
_atom_site_aniso_U_33
_atom_site_aniso_U_23
_atom_site_aniso_U_13
_atom_site_aniso_U_12
K1 0.0278(2) 0.0365(2) 0.0279(2) 0.00680(17) 0.00671(16) 0.00590(17)
Si1 0.0244(2) 0.0186(2) 0.0113(2) 0.00494(16) 0.00035(16) -0.00176(17)
Si2 0.0331(3) 0.0340(3) 0.0154(2) 0.0125(2) 0.0011(2) -0.0031(2)
Si3 0.0231(2) 0.0183(2) 0.0134(2) 0.00654(16) 0.00174(16) 0.00071(17)
Si4 0.0192(2) 0.0185(2) 0.0136(2) 0.00469(16) 0.00173(16) 0.00061(17)
O2 0.0353(9) 0.0551(11) 0.0529(11) 0.0151(9) -0.0095(8) -0.0015(8)
O3 0.0388(10) 0.117(2) 0.0286(9) -0.0045(11) 0.0085(8) 0.0133(12)
O4 0.0449(9) 0.0349(8) 0.0278(8) 0.0071(6) 0.0018(7) 0.0051(7)
N1 0.0232(7) 0.0181(7) 0.0154(6) 0.0051(5) 0.0014(5) 0.0047(5)
N2 0.0197(6) 0.0180(6) 0.0127(6) 0.0044(5) 0.0004(5) 0.0032(5)
C1 0.0257(8) 0.0265(9) 0.0119(7) 0.0070(6) -0.0002(6) -0.0020(7)
C2 0.0257(8) 0.0273(9) 0.0122(7) 0.0040(6) -0.0014(6) -0.0032(7)
C3 0.0223(8) 0.0221(8) 0.0144(7) 0.0031(6) 0.0017(6) -0.0016(6)
C4 0.0214(8) 0.0189(7) 0.0128(7) 0.0044(6) 0.0015(6) 0.0005(6)
C5 0.0369(11) 0.0384(11) 0.0135(8) 0.0053(7) -0.0014(7) -0.0139(9)
C6 0.0430(13) 0.0579(15) 0.0197(9) 0.0154(10) -0.0091(9) -0.0197(11)
C7 0.0633(18) 0.093(2) 0.0226(11) 0.0238(14) -0.0186(12) -0.0379(17)
C8 0.079(2) 0.106(3) 0.0139(10) 0.0000(14) -0.0041(12) -0.048(2)
C9 0.072(2) 0.078(2) 0.0253(12) -0.0185(13) 0.0122(13) -0.0270(17)
C10 0.0513(14) 0.0504(14) 0.0211(10) -0.0062(9) 0.0050(9) -0.0131(12)
C11 0.0271(9) 0.0228(8) 0.0176(8) 0.0021(6) 0.0046(7) -0.0027(7)
C12 0.0327(10) 0.0327(11) 0.0270(10) 0.0036(8) -0.0009(8) -0.0083(8)
C13 0.0452(13) 0.0392(13) 0.0377(12) 0.0021(10) -0.0001(10) -0.0200(11)
C14 0.0608(16) 0.0243(10) 0.0423(13) 0.0013(9) 0.0140(12) -0.0129(10)
C15 0.0507(14) 0.0230(10) 0.0399(12) 0.0076(9) 0.0144(10) 0.0038(9)
C16 0.0328(10) 0.0239(9) 0.0262(9) 0.0053(7) 0.0067(8) 0.0011(7)
C17 0.0386(11) 0.0345(11) 0.0235(9) 0.0137(8) 0.0026(8) -0.0042(9)
C18 0.0645(17) 0.0521(15) 0.0212(10) 0.0079(10) 0.0132(10) -0.0114(13)
C19 0.0455(14) 0.0598(17) 0.0525(16) 0.0357(14) -0.0063(12) 0.0008(12)
C20 0.0292(9) 0.0229(8) 0.0156(7) 0.0047(6) 0.0046(6) -0.0017(7)
C21 0.0369(11) 0.0313(10) 0.0228(9) 0.0138(8) 0.0036(8) 0.0097(8)
C22 0.0312(10) 0.0272(9) 0.0218(8) 0.0093(7) 0.0028(7) -0.0070(7)
C23 0.0192(7) 0.0158(7) 0.0151(7) 0.0049(6) 0.0010(6) 0.0001(6)
C24 0.0220(8) 0.0172(7) 0.0145(7) 0.0039(6) 0.0011(6) 0.0056(6)
C25 0.0276(9) 0.0177(8) 0.0188(8) 0.0054(6) 0.0027(6) 0.0029(6)
C26 0.0340(10) 0.0250(9) 0.0175(8) 0.0076(7) 0.0074(7) 0.0078(7)
C27 0.0347(10) 0.0286(9) 0.0148(8) 0.0023(7) 0.0016(7) 0.0119(8)
C28 0.0283(9) 0.0240(9) 0.0207(8) -0.0012(7) -0.0023(7) 0.0033(7)
C29 0.0218(8) 0.0219(8) 0.0212(8) 0.0035(7) 0.0023(6) 0.0014(6)
C30 0.0207(8) 0.0185(8) 0.0179(7) 0.0050(6) -0.0016(6) 0.0048(6)
C31 0.0272(9) 0.0239(9) 0.0221(8) 0.0048(7) 0.0029(7) 0.0102(7)
C32 0.0233(9) 0.0246(9) 0.0351(10) 0.0082(8) -0.0076(8) 0.0016(7)
C33 0.0314(9) 0.0239(9) 0.0196(8) 0.0091(7) 0.0004(7) 0.0066(7)
C34 0.0215(8) 0.0181(7) 0.0181(7) 0.0066(6) 0.0007(6) 0.0051(6)
C35 0.0369(10) 0.0301(10) 0.0200(8) 0.0101(7) -0.0008(7) 0.0128(8)
C36 0.0214(8) 0.0250(9) 0.0274(9) 0.0100(7) 0.0004(7) 0.0027(7)
C37 0.0270(9) 0.0183(8) 0.0298(9) 0.0066(7) 0.0010(7) 0.0029(7)
C38 0.075(2) 0.0440(15) 0.0353(13) -0.0003(11) 0.0155(13) 0.0047(14)
C39 0.078(2) 0.0348(13) 0.0477(16) 0.0059(11) -0.0044(14) 0.0052(13)
C40 0.0522(14) 0.0389(12) 0.0380(12) 0.0151(10) 0.0061(11) 0.0173(11)
C41 0.0552(15) 0.0405(13) 0.0318(11) 0.0070(10) -0.0093(11) 0.0047(11)
C42 0.0475(17) 0.0545(18) 0.101(3) 0.0198(19) -0.0174(18) 0.0126(14)
C43 0.0371(14) 0.070(2) 0.064(2) 0.0157(16) -0.0031(13) -0.0023(13)
C44 0.070(2) 0.054(2) 0.122(4) 0.026(2) -0.009(2) -0.0111(18)
C45 0.0519(19) 0.095(3) 0.105(3) 0.066(3) -0.0061(19) 0.0102(19)
C46 0.0382(13) 0.073(2) 0.0407(14) 0.0053(13) 0.0085(11) -0.0015(13)
C47 0.0464(16) 0.085(2) 0.0499(17) -0.0029(16) 0.0135(13) 0.0003(16)
C48 0.065(2) 0.133(4) 0.0368(16) -0.007(2) 0.0121(15) 0.009(2)
C49 0.082(3) 0.232(7) 0.0339(17) -0.019(3) 0.0030(18) 0.062(4)
O1 0.065(2) 0.065(2) 0.074(3) 0.002(2) 0.022(2) 0.015(2)
C50 0.088(5) 0.061(3) 0.083(4) 0.019(3) 0.028(4) 0.000(3)
C51 0.059(3) 0.069(4) 0.055(3) -0.010(3) 0.003(2) 0.003(3)
C52 0.086(4) 0.050(3) 0.059(3) -0.007(2) 0.025(3) -0.009(3)
C53 0.051(3) 0.071(3) 0.051(3) 0.007(2) 0.011(2) -0.016(2)
O2A 0.146(7) 0.187(8) 0.095(5) 0.036(5) 0.030(4) -0.007(6)
C60A 0.117(8) 0.180(13) 0.089(7) 0.053(8) -0.042(6) -0.089(9)
C61A 0.088(6) 0.218(13) 0.099(7) -0.059(8) 0.022(5) -0.030(7)
C62A 0.109(8) 0.230(15) 0.109(8) -0.078(9) -0.010(7) -0.012(9)
C63A 0.23(2) 0.27(3) 0.73(7) -0.31(4) -0.09(3) 0.07(2)

loop_
_atom_type_symbol
_atom_type_description
_atom_type_scat_dispersion_real
_atom_type_scat_dispersion_imag
_atom_type_scat_source
C C 0.0033 0.0016 'International Tables Vol C Tables 4.2.6.8 and 6.1.1.4'
H H 0.0000 0.0000 'International Tables Vol C Tables 4.2.6.8 and 6.1.1.4'
N N 0.0061 0.0033 'International Tables Vol C Tables 4.2.6.8 and 6.1.1.4'
O O 0.0106 0.0060 'International Tables Vol C Tables 4.2.6.8 and 6.1.1.4'
Si Si 0.0817 0.0704 'International Tables Vol C Tables 4.2.6.8 and 6.1.1.4'
K K 0.2009 0.2494 'International Tables Vol C Tables 4.2.6.8 and 6.1.1.4'

loop_
_geom_angle_atom_site_label_1
_geom_angle_atom_site_label_2
_geom_angle_atom_site_label_3
_geom_angle
_geom_angle_site_symmetry_1
_geom_angle_site_symmetry_3
_geom_angle_publ_flag
O3 K1 O2 84.17(7) . . ?
O3 K1 O4 82.79(7) . . ?
O2 K1 O4 94.26(6) . . ?
O3 K1 C2 107.73(6) . . ?
O2 K1 C2 136.60(6) . . ?
O4 K1 C2 128.04(6) . . ?
O3 K1 C3 123.08(6) . . ?
O2 K1 C3 148.00(6) . . ?
O4 K1 C3 104.79(5) . . ?
C2 K1 C3 26.98(5) . . ?
O3 K1 C1 114.87(6) . . ?
O2 K1 C1 109.84(6) . . ?
O4 K1 C1 150.86(5) . . ?
C2 K1 C1 27.02(5) . . ?
C3 K1 C1 46.41(5) . . ?
O3 K1 C4 149.27(6) . . ?
O2 K1 C4 125.00(6) . . ?
O4 K1 C4 102.25(5) . . ?
C2 K1 C4 45.58(4) . . ?
C3 K1 C4 26.21(4) . . ?
C1 K1 C4 50.59(4) . . ?
O3 K1 Si1 146.82(6) . . ?
O2 K1 Si1 100.53(5) . . ?
O4 K1 Si1 128.94(4) . . ?
C2 K1 Si1 47.79(4) . . ?
C3 K1 Si1 47.56(4) . . ?
C1 K1 Si1 32.58(3) . . ?
C4 K1 Si1 32.05(3) . . ?
O3 K1 C46 23.35(7) . . ?
O2 K1 C46 67.32(7) . . ?
O4 K1 C46 69.38(7) . . ?
C2 K1 C46 131.08(6) . . ?
C3 K1 C46 143.54(6) . . ?
C1 K1 C46 134.55(7) . . ?
C4 K1 C46 166.52(7) . . ?
Si1 K1 C46 160.12(6) . . ?
C4 Si1 C1 96.09(8) . . ?
C4 Si1 Si4 134.38(6) . . ?
C1 Si1 Si4 122.73(6) . . ?
C4 Si1 K1 70.68(6) . . ?
C1 Si1 K1 66.15(6) . . ?
Si4 Si1 K1 101.86(2) . . ?
C1 Si2 C17 112.03(9) . . ?
C1 Si2 C18 113.09(11) . . ?
C17 Si2 C18 105.22(11) . . ?
C1 Si2 C19 113.87(11) . . ?
C17 Si2 C19 103.77(12) . . ?
C18 Si2 C19 108.10(14) . . ?
C4 Si3 C20 108.56(8) . . ?
C4 Si3 C22 112.88(8) . . ?
C20 Si3 C22 104.92(9) . . ?
C4 Si3 C21 116.45(9) . . ?
C20 Si3 C21 106.98(9) . . ?
C22 Si3 C21 106.30(10) . . ?
N1 Si4 N2 69.53(6) . . ?
N1 Si4 C23 34.81(6) . . ?
N2 Si4 C23 35.12(6) . . ?
N1 Si4 Si1 104.29(5) . . ?
N2 Si4 Si1 105.63(5) . . ?
C23 Si4 Si1 112.25(5) . . ?
C42 O2 C45 107.0(2) . . ?
C42 O2 K1 124.58(19) . . ?
C45 O2 K1 128.15(18) . . ?
C49 O3 C46 108.8(2) . . ?
C49 O3 K1 142.4(2) . . ?
C46 O3 K1 108.77(15) . . ?
C38 O4 C41 107.7(2) . . ?
C38 O4 K1 123.32(16) . . ?
C41 O4 K1 127.12(14) . . ?
C23 N1 C34 131.46(15) . . ?
C23 N1 Si4 92.72(11) . . ?
C34 N1 Si4 135.82(12) . . ?
C23 N2 C30 130.57(14) . . ?
C23 N2 Si4 91.90(10) . . ?
C30 N2 Si4 131.84(11) . . ?
C2 C1 Si1 105.27(12) . . ?
C2 C1 Si2 126.22(13) . . ?
Si1 C1 Si2 128.40(11) . . ?
C2 C1 K1 73.86(11) . . ?
Si1 C1 K1 81.27(7) . . ?
Si2 C1 K1 113.41(8) . . ?
C3 C2 C1 116.56(15) . . ?
C3 C2 C5 121.47(17) . . ?
C1 C2 C5 121.96(16) . . ?
C3 C2 K1 78.02(11) . . ?
C1 C2 K1 79.12(11) . . ?
C5 C2 K1 111.56(13) . . ?
C2 C3 C4 116.64(16) . . ?
C2 C3 C11 122.73(16) . . ?
C4 C3 C11 120.62(15) . . ?
C2 C3 K1 75.00(11) . . ?
C4 C3 K1 83.50(10) . . ?
C11 C3 K1 110.07(12) . . ?
C3 C4 Si1 105.16(12) . . ?
C3 C4 Si3 124.76(13) . . ?
Si1 C4 Si3 125.79(10) . . ?
C3 C4 K1 70.29(10) . . ?
Si1 C4 K1 77.27(6) . . ?
Si3 C4 K1 135.30(8) . . ?
C6 C5 C10 117.9(2) . . ?
C6 C5 C2 120.5(2) . . ?
C10 C5 C2 121.5(2) . . ?
C5 C6 C7 121.1(3) . . ?
C5 C6 H6 119.4 . . ?
C7 C6 H6 119.4 . . ?
C8 C7 C6 119.8(3) . . ?
C8 C7 H7 120.1 . . ?
C6 C7 H7 120.1 . . ?
C9 C8 C7 119.9(2) . . ?
C9 C8 H8 120.0 . . ?
C7 C8 H8 120.0 . . ?
C8 C9 C10 120.1(3) . . ?
C8 C9 H9 120.0 . . ?
C10 C9 H9 120.0 . . ?
C5 C10 C9 121.0(3) . . ?
C5 C10 H10 119.5 . . ?
C9 C10 H10 119.5 . . ?
C16 C11 C12 117.58(19) . . ?
C16 C11 C3 119.91(17) . . ?
C12 C11 C3 122.49(19) . . ?
C13 C12 C11 120.8(2) . . ?
C13 C12 H12 119.6 . . ?
C11 C12 H12 119.6 . . ?
C14 C13 C12 120.5(2) . . ?
C14 C13 H13 119.7 . . ?
C12 C13 H13 119.7 . . ?
C15 C14 C13 119.7(2) . . ?
C15 C14 H14 120.2 . . ?
C13 C14 H14 120.2 . . ?
C14 C15 C16 120.0(2) . . ?
C14 C15 H15 120.0 . . ?
C16 C15 H15 120.0 . . ?
C11 C16 C15 121.4(2) . . ?
C11 C16 H16 119.3 . . ?
C15 C16 H16 119.3 . . ?
Si2 C17 H17A 109.5 . . ?
Si2 C17 H17B 109.5 . . ?
H17A C17 H17B 109.5 . . ?
Si2 C17 H17C 109.5 . . ?
H17A C17 H17C 109.5 . . ?
H17B C17 H17C 109.5 . . ?
Si2 C18 H18A 109.5 . . ?
Si2 C18 H18B 109.5 . . ?
H18A C18 H18B 109.5 . . ?
Si2 C18 H18C 109.5 . . ?
H18A C18 H18C 109.5 . . ?
H18B C18 H18C 109.5 . . ?
Si2 C19 H19A 109.5 . . ?
Si2 C19 H19B 109.5 . . ?
H19A C19 H19B 109.5 . . ?
Si2 C19 H19C 109.5 . . ?
H19A C19 H19C 109.5 . . ?
H19B C19 H19C 109.5 . . ?
Si3 C20 H20A 109.5 . . ?
Si3 C20 H20B 109.5 . . ?
H20A C20 H20B 109.5 . . ?
Si3 C20 H20C 109.5 . . ?
H20A C20 H20C 109.5 . . ?
H20B C20 H20C 109.5 . . ?
Si3 C21 H21A 109.5 . . ?
Si3 C21 H21B 109.5 . . ?
H21A C21 H21B 109.5 . . ?
Si3 C21 H21C 109.5 . . ?
H21A C21 H21C 109.5 . . ?
H21B C21 H21C 109.5 . . ?
Si3 C22 H22A 109.5 . . ?
Si3 C22 H22B 109.5 . . ?
H22A C22 H22B 109.5 . . ?
Si3 C22 H22C 109.5 . . ?
H22A C22 H22C 109.5 . . ?
H22B C22 H22C 109.5 . . ?
N1 C23 N2 104.73(14) . . ?
N1 C23 C24 127.36(15) . . ?
N2 C23 C24 127.78(15) . . ?
N1 C23 Si4 52.48(9) . . ?
N2 C23 Si4 52.99(8) . . ?
C24 C23 Si4 169.53(12) . . ?
C29 C24 C25 118.83(16) . . ?
C29 C24 C23 120.59(16) . . ?
C25 C24 C23 120.58(16) . . ?
C26 C25 C24 120.10(17) . . ?
C26 C25 H25 120.0 . . ?
C24 C25 H25 120.0 . . ?
C27 C26 C25 120.41(18) . . ?
C27 C26 H26 119.8 . . ?
C25 C26 H26 119.8 . . ?
C26 C27 C28 119.98(17) . . ?
C26 C27 H27 120.0 . . ?
C28 C27 H27 120.0 . . ?
C27 C28 C29 119.63(18) . . ?
C27 C28 H28 120.2 . . ?
C29 C28 H28 120.2 . . ?
C28 C29 C24 121.04(17) . . ?
C28 C29 H29 119.5 . . ?
C24 C29 H29 119.5 . . ?
N2 C30 C31 105.47(14) . . ?
N2 C30 C32 110.82(14) . . ?
C31 C30 C32 109.64(16) . . ?
N2 C30 C33 111.60(14) . . ?
C31 C30 C33 109.06(15) . . ?
C32 C30 C33 110.12(15) . . ?
C30 C31 H31A 109.5 . . ?
C30 C31 H31B 109.5 . . ?
H31A C31 H31B 109.5 . . ?
C30 C31 H31C 109.5 . . ?
H31A C31 H31C 109.5 . . ?
H31B C31 H31C 109.5 . . ?
C30 C32 H32A 109.5 . . ?
C30 C32 H32B 109.5 . . ?
H32A C32 H32B 109.5 . . ?
C30 C32 H32C 109.5 . . ?
H32A C32 H32C 109.5 . . ?
H32B C32 H32C 109.5 . . ?
C30 C33 H33A 109.5 . . ?
C30 C33 H33B 109.5 . . ?
H33A C33 H33B 109.5 . . ?
C30 C33 H33C 109.5 . . ?
H33A C33 H33C 109.5 . . ?
H33B C33 H33C 109.5 . . ?
N1 C34 C36 109.93(14) . . ?
N1 C34 C35 106.53(14) . . ?
C36 C34 C35 109.32(16) . . ?
N1 C34 C37 111.02(15) . . ?
C36 C34 C37 111.59(15) . . ?
C35 C34 C37 108.31(15) . . ?
C34 C35 H35A 109.5 . . ?
C34 C35 H35B 109.5 . . ?
H35A C35 H35B 109.5 . . ?
C34 C35 H35C 109.5 . . ?
H35A C35 H35C 109.5 . . ?
H35B C35 H35C 109.5 . . ?
C34 C36 H36A 109.5 . . ?
C34 C36 H36B 109.5 . . ?
H36A C36 H36B 109.5 . . ?
C34 C36 H36C 109.5 . . ?
H36A C36 H36C 109.5 . . ?
H36B C36 H36C 109.5 . . ?
C34 C37 H37A 109.5 . . ?
C34 C37 H37B 109.5 . . ?
H37A C37 H37B 109.5 . . ?
C34 C37 H37C 109.5 . . ?
H37A C37 H37C 109.5 . . ?
H37B C37 H37C 109.5 . . ?
O4 C38 C39 108.0(2) . . ?
O4 C38 H38A 110.1 . . ?
C39 C38 H38A 110.1 . . ?
O4 C38 H38B 110.1 . . ?
C39 C38 H38B 110.1 . . ?
H38A C38 H38B 108.4 . . ?
C38 C39 C40 104.8(2) . . ?
C38 C39 H39A 110.8 . . ?
C40 C39 H39A 110.8 . . ?
C38 C39 H39B 110.8 . . ?
C40 C39 H39B 110.8 . . ?
H39A C39 H39B 108.9 . . ?
C41 C40 C39 102.6(2) . . ?
C41 C40 H40A 111.2 . . ?
C39 C40 H40A 111.2 . . ?
C41 C40 H40B 111.2 . . ?
C39 C40 H40B 111.2 . . ?
H40A C40 H40B 109.2 . . ?
O4 C41 C40 105.1(2) . . ?
O4 C41 H41A 110.7 . . ?
C40 C41 H41A 110.7 . . ?
O4 C41 H41B 110.7 . . ?
C40 C41 H41B 110.7 . . ?
H41A C41 H41B 108.8 . . ?
O2 C42 C43 107.8(3) . . ?
O2 C42 H42A 110.1 . . ?
C43 C42 H42A 110.1 . . ?
O2 C42 H42B 110.1 . . ?
C43 C42 H42B 110.1 . . ?
H42A C42 H42B 108.5 . . ?
C44 C43 C42 102.5(3) . . ?
C44 C43 H43A 111.3 . . ?
C42 C43 H43A 111.3 . . ?
C44 C43 H43B 111.3 . . ?
C42 C43 H43B 111.3 . . ?
H43A C43 H43B 109.2 . . ?
C43 C44 C45 105.9(3) . . ?
C43 C44 H44A 110.6 . . ?
C45 C44 H44A 110.6 . . ?
C43 C44 H44B 110.6 . . ?
C45 C44 H44B 110.6 . . ?
H44A C44 H44B 108.7 . . ?
O2 C45 C44 107.0(3) . . ?
O2 C45 H45A 110.3 . . ?
C44 C45 H45A 110.3 . . ?
O2 C45 H45B 110.3 . . ?
C44 C45 H45B 110.3 . . ?
H45A C45 H45B 108.6 . . ?
O3 C46 C47 105.5(2) . . ?
O3 C46 K1 47.88(12) . . ?
C47 C46 K1 144.6(2) . . ?
O3 C46 H46A 110.6 . . ?
C47 C46 H46A 110.6 . . ?
K1 C46 H46A 101.8 . . ?
O3 C46 H46B 110.6 . . ?
C47 C46 H46B 110.6 . . ?
K1 C46 H46B 69.9 . . ?
H46A C46 H46B 108.8 . . ?
C46 C47 C48 101.6(3) . . ?
C46 C47 H47A 111.5 . . ?
C48 C47 H47A 111.5 . . ?
C46 C47 H47B 111.5 . . ?
C48 C47 H47B 111.5 . . ?
H47A C47 H47B 109.3 . . ?
C49 C48 C47 104.3(3) . . ?
C49 C48 H48A 110.9 . . ?
C47 C48 H48A 110.9 . . ?
C49 C48 H48B 110.9 . . ?
C47 C48 H48B 110.9 . . ?
H48A C48 H48B 108.9 . . ?
O3 C49 C48 107.6(3) . . ?
O3 C49 H49A 110.2 . . ?
C48 C49 H49A 110.2 . . ?
O3 C49 H49B 110.2 . . ?
C48 C49 H49B 110.2 . . ?
H49A C49 H49B 108.5 . . ?
C53 O1 C50 111.0(4) . . ?
O1 C50 C51 106.9(5) . . ?
O1 C50 H50A 110.3 . . ?
C51 C50 H50A 110.3 . . ?
O1 C50 H50B 110.3 . . ?
C51 C50 H50B 110.3 . . ?
H50A C50 H50B 108.6 . . ?
C50 C51 C52 102.1(5) . . ?
C50 C51 H51A 111.3 . . ?
C52 C51 H51A 111.3 . . ?
C50 C51 H51B 111.3 . . ?
C52 C51 H51B 111.3 . . ?
H51A C51 H51B 109.2 . . ?
C51 C52 C53 101.7(4) . . ?
C51 C52 H52A 111.4 . . ?
C53 C52 H52A 111.4 . . ?
C51 C52 H52B 111.4 . . ?
C53 C52 H52B 111.4 . . ?
H52A C52 H52B 109.3 . . ?
O1 C53 C52 103.8(5) . . ?
O1 C53 H53A 111.0 . . ?
C52 C53 H53A 111.0 . . ?
O1 C53 H53B 111.0 . . ?
C52 C53 H53B 111.0 . . ?
H53A C53 H53B 109.0 . . ?
C55 C54 H54A 109.5 . . ?
C55 C54 H54B 109.5 . . ?
H54A C54 H54B 109.5 . . ?
C55 C54 H54C 109.5 . . ?
H54A C54 H54C 109.5 . . ?
H54B C54 H54C 109.5 . . ?
C56 C55 C54 117(2) . . ?
C56 C55 H55A 108.1 . . ?
C54 C55 H55A 108.1 . . ?
C56 C55 H55B 108.1 . . ?
C54 C55 H55B 108.1 . . ?
H55A C55 H55B 107.3 . . ?
C57 C56 C55 99.0(16) . . ?
C57 C56 H56A 112.0 . . ?
C55 C56 H56A 112.0 . . ?
C57 C56 H56B 112.0 . . ?
C55 C56 H56B 112.0 . . ?
H56A C56 H56B 109.7 . . ?
C56 C57 C58 119(3) . . ?
C56 C57 H57A 107.5 . . ?
C58 C57 H57A 107.5 . . ?
C56 C57 H57B 107.5 . . ?
C58 C57 H57B 107.5 . . ?
H57A C57 H57B 107.0 . . ?
C57 C58 C59 115(4) . . ?
C57 C58 H58A 108.6 . . ?
C59 C58 H58A 108.6 . . ?
C57 C58 H58B 108.6 . . ?
C59 C58 H58B 108.6 . . ?
H58A C58 H58B 107.6 . . ?
C58 C59 H59A 109.5 . . ?
C58 C59 H59B 109.5 . . ?
H59A C59 H59B 109.5 . . ?
C58 C59 H59C 109.5 . . ?
H59A C59 H59C 109.5 . . ?
H59B C59 H59C 109.5 . . ?
C63A O2A C60A 106.8(12) . . ?
C61A C60A O2A 104.4(7) . . ?
C61A C60A H60A 110.9 . . ?
O2A C60A H60A 110.9 . . ?
C61A C60A H60B 110.9 . . ?
O2A C60A H60B 110.9 . . ?
H60A C60A H60B 108.9 . . ?
C60A C61A C62A 106.6(7) . . ?
C60A C61A H61B 110.4 . . ?
C62A C61A H61B 110.4 . . ?
C60A C61A H61A 110.4 . . ?
C62A C61A H61A 110.4 . . ?
H61B C61A H61A 108.6 . . ?
C61A C62A C63A 105.7(10) . . ?
C61A C62A H62B 110.6 . . ?
C63A C62A H62B 110.6 . . ?
C61A C62A H62A 110.6 . . ?
C63A C62A H62A 110.6 . . ?
H62B C62A H62A 108.7 . . ?
O2A C63A C62A 99.5(11) . . ?
O2A C63A H63A 111.9 . . ?
C62A C63A H63A 111.9 . . ?
O2A C63A H63B 111.9 . . ?
C62A C63A H63B 111.9 . . ?
H63A C63A H63B 109.6 . . ?
C60B O2B C63B 114.1(10) . . ?
O2B C60B C61B 103.0(11) . . ?
O2B C60B H60C 111.2 . . ?
C61B C60B H60C 111.2 . . ?
O2B C60B H60D 111.2 . . ?
C61B C60B H60D 111.2 . . ?
H60C C60B H60D 109.1 . . ?
C60B C61B C62B 109.5(12) . . ?
C60B C61B H61C 109.8 . . ?
C62B C61B H61C 109.8 . . ?
C60B C61B H61D 109.8 . . ?
C62B C61B H61D 109.8 . . ?
H61C C61B H61D 108.2 . . ?
C63B C62B C61B 103.6(11) . . ?
C63B C62B H62C 111.0 . . ?
C61B C62B H62C 111.0 . . ?
C63B C62B H62D 111.0 . . ?
C61B C62B H62D 111.0 . . ?
H62C C62B H62D 109.0 . . ?
C62B C63B O2B 104.1(10) . . ?
C62B C63B H63C 110.9 . . ?
O2B C63B H63C 110.9 . . ?
C62B C63B H63D 110.9 . . ?
O2B C63B H63D 110.9 . . ?
H63C C63B H63D 109.0 . . ?

loop_
_geom_bond_atom_site_label_1
_geom_bond_atom_site_label_2
_geom_bond_distance
_geom_bond_site_symmetry_2
_geom_bond_publ_flag
K1 O3 2.6784(19) . ?
K1 O2 2.687(2) . ?
K1 O4 2.6951(17) . ?
K1 C2 3.025(2) . ?
K1 C3 3.0639(19) . ?
K1 C1 3.093(2) . ?
K1 C4 3.2337(18) . ?
K1 Si1 3.3424(7) . ?
K1 C46 3.419(3) . ?
Si1 C4 1.8181(18) . ?
Si1 C1 1.8210(17) . ?
Si1 Si4 2.3716(7) . ?
Si2 C1 1.8460(18) . ?
Si2 C17 1.876(2) . ?
Si2 C18 1.880(3) . ?
Si2 C19 1.885(3) . ?
Si3 C4 1.8453(17) . ?
Si3 C20 1.8743(19) . ?
Si3 C22 1.876(2) . ?
Si3 C21 1.890(2) . ?
Si4 N1 1.8607(16) . ?
Si4 N2 1.8723(15) . ?
Si4 C23 2.3435(17) . ?
O2 C42 1.404(3) . ?
O2 C45 1.424(4) . ?
O3 C49 1.423(4) . ?
O3 C46 1.431(4) . ?
O4 C38 1.426(3) . ?
O4 C41 1.429(3) . ?
N1 C23 1.339(2) . ?
N1 C34 1.473(2) . ?
N2 C23 1.349(2) . ?
N2 C30 1.479(2) . ?
C1 C2 1.431(3) . ?
C2 C3 1.421(2) . ?
C2 C5 1.493(3) . ?
C3 C4 1.437(2) . ?
C3 C11 1.488(3) . ?
C5 C6 1.393(3) . ?
C5 C10 1.396(4) . ?
C6 C7 1.401(3) . ?
C6 H6 0.9500 . ?
C7 C8 1.386(6) . ?
C7 H7 0.9500 . ?
C8 C9 1.377(6) . ?
C8 H8 0.9500 . ?
C9 C10 1.401(3) . ?
C9 H9 0.9500 . ?
C10 H10 0.9500 . ?
C11 C16 1.392(3) . ?
C11 C12 1.403(3) . ?
C12 C13 1.390(3) . ?
C12 H12 0.9500 . ?
C13 C14 1.380(4) . ?
C13 H13 0.9500 . ?
C14 C15 1.379(4) . ?
C14 H14 0.9500 . ?
C15 C16 1.394(3) . ?
C15 H15 0.9500 . ?
C16 H16 0.9500 . ?
C17 H17A 0.9800 . ?
C17 H17B 0.9800 . ?
C17 H17C 0.9800 . ?
C18 H18A 0.9800 . ?
C18 H18B 0.9800 . ?
C18 H18C 0.9800 . ?
C19 H19A 0.9800 . ?
C19 H19B 0.9800 . ?
C19 H19C 0.9800 . ?
C20 H20A 0.9800 . ?
C20 H20B 0.9800 . ?
C20 H20C 0.9800 . ?
C21 H21A 0.9800 . ?
C21 H21B 0.9800 . ?
C21 H21C 0.9800 . ?
C22 H22A 0.9800 . ?
C22 H22B 0.9800 . ?
C22 H22C 0.9800 . ?
C23 C24 1.496(2) . ?
C24 C29 1.392(2) . ?
C24 C25 1.397(2) . ?
C25 C26 1.392(2) . ?
C25 H25 0.9500 . ?
C26 C27 1.386(3) . ?
C26 H26 0.9500 . ?
C27 C28 1.386(3) . ?
C27 H27 0.9500 . ?
C28 C29 1.391(3) . ?
C28 H28 0.9500 . ?
C29 H29 0.9500 . ?
C30 C31 1.529(2) . ?
C30 C32 1.530(3) . ?
C30 C33 1.533(3) . ?
C31 H31A 0.9800 . ?
C31 H31B 0.9800 . ?
C31 H31C 0.9800 . ?
C32 H32A 0.9800 . ?
C32 H32B 0.9800 . ?
C32 H32C 0.9800 . ?
C33 H33A 0.9800 . ?
C33 H33B 0.9800 . ?
C33 H33C 0.9800 . ?
C34 C36 1.529(3) . ?
C34 C35 1.530(3) . ?
C34 C37 1.533(3) . ?
C35 H35A 0.9800 . ?
C35 H35B 0.9800 . ?
C35 H35C 0.9800 . ?
C36 H36A 0.9800 . ?
C36 H36B 0.9800 . ?
C36 H36C 0.9800 . ?
C37 H37A 0.9800 . ?
C37 H37B 0.9800 . ?
C37 H37C 0.9800 . ?
C38 C39 1.498(4) . ?
C38 H38A 0.9900 . ?
C38 H38B 0.9900 . ?
C39 C40 1.518(4) . ?
C39 H39A 0.9900 . ?
C39 H39B 0.9900 . ?
C40 C41 1.508(4) . ?
C40 H40A 0.9900 . ?
C40 H40B 0.9900 . ?
C41 H41A 0.9900 . ?
C41 H41B 0.9900 . ?
C42 C43 1.473(5) . ?
C42 H42A 0.9900 . ?
C42 H42B 0.9900 . ?
C43 C44 1.456(5) . ?
C43 H43A 0.9900 . ?
C43 H43B 0.9900 . ?
C44 C45 1.494(5) . ?
C44 H44A 0.9900 . ?
C44 H44B 0.9900 . ?
C45 H45A 0.9900 . ?
C45 H45B 0.9900 . ?
C46 C47 1.505(4) . ?
C46 H46A 0.9900 . ?
C46 H46B 0.9900 . ?
C47 C48 1.516(5) . ?
C47 H47A 0.9900 . ?
C47 H47B 0.9900 . ?
C48 C49 1.493(6) . ?
C48 H48A 0.9900 . ?
C48 H48B 0.9900 . ?
C49 H49A 0.9900 . ?
C49 H49B 0.9900 . ?
O1 C53 1.348(7) . ?
O1 C50 1.423(7) . ?
C50 C51 1.487(8) . ?
C50 H50A 0.9900 . ?
C50 H50B 0.9900 . ?
C51 C52 1.514(8) . ?
C51 H51A 0.9900 . ?
C51 H51B 0.9900 . ?
C52 C53 1.520(7) . ?
C52 H52A 0.9900 . ?
C52 H52B 0.9900 . ?
C53 H53A 0.9900 . ?
C53 H53B 0.9900 . ?
C54 C55 1.44(3) . ?
C54 H54A 0.9800 . ?
C54 H54B 0.9800 . ?
C54 H54C 0.9800 . ?
C55 C56 1.43(2) . ?
C55 H55A 0.9900 . ?
C55 H55B 0.9900 . ?
C56 C57 1.28(2) . ?
C56 H56A 0.9900 . ?
C56 H56B 0.9900 . ?
C57 C58 1.33(4) . ?
C57 H57A 0.9900 . ?
C57 H57B 0.9900 . ?
C58 C59 1.33(4) . ?
C58 H58A 0.9900 . ?
C58 H58B 0.9900 . ?
C59 H59A 0.9800 . ?
C59 H59B 0.9800 . ?
C59 H59C 0.9800 . ?
O2A C63A 1.406(16) . ?
O2A C60A 1.445(10) . ?
C60A C61A 1.422(12) . ?
C60A H60A 0.9900 . ?
C60A H60B 0.9900 . ?
C61A C62A 1.460(11) . ?
C61A H61B 0.9900 . ?
C61A H61A 0.9900 . ?
C62A C63A 1.506(15) . ?
C62A H62B 0.9900 . ?
C62A H62A 0.9900 . ?
C63A H63A 0.9900 . ?
C63A H63B 0.9900 . ?
O2B C60B 1.346(14) . ?
O2B C63B 1.472(12) . ?
C60B C61B 1.439(15) . ?
C60B H60C 0.9900 . ?
C60B H60D 0.9900 . ?
C61B C62B 1.476(15) . ?
C61B H61C 0.9900 . ?
C61B H61D 0.9900 . ?
C62B C63B 1.446(15) . ?
C62B H62C 0.9900 . ?
C62B H62D 0.9900 . ?
C63B H63C 0.9900 . ?
C63B H63D 0.9900 . ?

loop_
_geom_torsion_atom_site_label_1
_geom_torsion_atom_site_label_2
_geom_torsion_atom_site_label_3
_geom_torsion_atom_site_label_4
_geom_torsion
_geom_torsion_site_symmetry_1
_geom_torsion_site_symmetry_2
_geom_torsion_site_symmetry_3
_geom_torsion_site_symmetry_4
_geom_torsion_publ_flag
N2 Si4 N1 C23 -6.92(10) . . . . ?
Si1 Si4 N1 C23 -108.55(10) . . . . ?
N2 Si4 N1 C34 173.54(19) . . . . ?
C23 Si4 N1 C34 -179.5(2) . . . . ?
Si1 Si4 N1 C34 71.90(17) . . . . ?
N1 Si4 N2 C23 6.87(10) . . . . ?
Si1 Si4 N2 C23 106.61(10) . . . . ?
N1 Si4 N2 C30 161.43(17) . . . . ?
C23 Si4 N2 C30 154.6(2) . . . . ?
Si1 Si4 N2 C30 -98.83(15) . . . . ?
C4 Si1 C1 C2 -4.78(14) . . . . ?
Si4 Si1 C1 C2 -159.55(10) . . . . ?
K1 Si1 C1 C2 -70.52(12) . . . . ?
C4 Si1 C1 Si2 178.76(13) . . . . ?
Si4 Si1 C1 Si2 23.99(17) . . . . ?
K1 Si1 C1 Si2 113.02(14) . . . . ?
C4 Si1 C1 K1 65.74(7) . . . . ?
Si4 Si1 C1 K1 -89.03(6) . . . . ?
C17 Si2 C1 C2 159.93(17) . . . . ?
C18 Si2 C1 C2 41.2(2) . . . . ?
C19 Si2 C1 C2 -82.7(2) . . . . ?
C17 Si2 C1 Si1 -24.31(17) . . . . ?
C18 Si2 C1 Si1 -143.01(15) . . . . ?
C19 Si2 C1 Si1 93.07(17) . . . . ?
C17 Si2 C1 K1 73.28(11) . . . . ?
C18 Si2 C1 K1 -45.43(13) . . . . ?
C19 Si2 C1 K1 -169.35(12) . . . . ?
Si1 C1 C2 C3 5.4(2) . . . . ?
Si2 C1 C2 C3 -178.08(14) . . . . ?
K1 C1 C2 C3 -70.59(15) . . . . ?
Si1 C1 C2 C5 -175.33(16) . . . . ?
Si2 C1 C2 C5 1.2(3) . . . . ?
K1 C1 C2 C5 108.73(19) . . . . ?
Si1 C1 C2 K1 75.94(9) . . . . ?
Si2 C1 C2 K1 -107.50(15) . . . . ?
C1 C2 C3 C4 -3.4(3) . . . . ?
C5 C2 C3 C4 177.31(18) . . . . ?
K1 C2 C3 C4 -74.60(15) . . . . ?
C1 C2 C3 C11 175.71(17) . . . . ?
C5 C2 C3 C11 -3.6(3) . . . . ?
K1 C2 C3 C11 104.48(17) . . . . ?
C1 C2 C3 K1 71.23(16) . . . . ?
C5 C2 C3 K1 -108.09(19) . . . . ?
C2 C3 C4 Si1 -0.6(2) . . . . ?
C11 C3 C4 Si1 -179.66(14) . . . . ?
K1 C3 C4 Si1 -70.15(9) . . . . ?
C2 C3 C4 Si3 -158.30(14) . . . . ?
C11 C3 C4 Si3 22.6(2) . . . . ?
K1 C3 C4 Si3 132.10(13) . . . . ?
C2 C3 C4 K1 69.60(15) . . . . ?
C11 C3 C4 K1 -109.50(17) . . . . ?
C1 Si1 C4 C3 3.13(14) . . . . ?
Si4 Si1 C4 C3 153.01(9) . . . . ?
K1 Si1 C4 C3 65.20(11) . . . . ?
C1 Si1 C4 Si3 160.57(12) . . . . ?
Si4 Si1 C4 Si3 -49.54(15) . . . . ?
K1 Si1 C4 Si3 -137.35(12) . . . . ?
C1 Si1 C4 K1 -62.08(7) . . . . ?
Si4 Si1 C4 K1 87.81(7) . . . . ?
C20 Si3 C4 C3 145.08(16) . . . . ?
C22 Si3 C4 C3 29.20(19) . . . . ?
C21 Si3 C4 C3 -94.18(17) . . . . ?
C20 Si3 C4 Si1 -8.14(15) . . . . ?
C22 Si3 C4 Si1 -124.02(12) . . . . ?
C21 Si3 C4 Si1 112.60(13) . . . . ?
C20 Si3 C4 K1 -118.16(11) . . . . ?
C22 Si3 C4 K1 125.96(11) . . . . ?
C21 Si3 C4 K1 2.58(15) . . . . ?
C3 C2 C5 C6 -118.5(2) . . . . ?
C1 C2 C5 C6 62.2(3) . . . . ?
K1 C2 C5 C6 152.65(16) . . . . ?
C3 C2 C5 C10 63.0(3) . . . . ?
C1 C2 C5 C10 -116.3(2) . . . . ?
K1 C2 C5 C10 -25.9(2) . . . . ?
C10 C5 C6 C7 2.1(3) . . . . ?
C2 C5 C6 C7 -176.5(2) . . . . ?
C5 C6 C7 C8 -1.4(4) . . . . ?
C6 C7 C8 C9 -0.4(4) . . . . ?
C7 C8 C9 C10 1.5(5) . . . . ?
C6 C5 C10 C9 -1.0(4) . . . . ?
C2 C5 C10 C9 177.5(2) . . . . ?
C8 C9 C10 C5 -0.7(4) . . . . ?
C2 C3 C11 C16 -128.3(2) . . . . ?
C4 C3 C11 C16 50.8(3) . . . . ?
K1 C3 C11 C16 -43.6(2) . . . . ?
C2 C3 C11 C12 53.5(3) . . . . ?
C4 C3 C11 C12 -127.4(2) . . . . ?
K1 C3 C11 C12 138.22(16) . . . . ?
C16 C11 C12 C13 -1.2(3) . . . . ?
C3 C11 C12 C13 177.0(2) . . . . ?
C11 C12 C13 C14 0.4(4) . . . . ?
C12 C13 C14 C15 0.3(4) . . . . ?
C13 C14 C15 C16 -0.1(4) . . . . ?
C12 C11 C16 C15 1.4(3) . . . . ?
C3 C11 C16 C15 -176.85(19) . . . . ?
C14 C15 C16 C11 -0.8(3) . . . . ?
C34 N1 C23 N2 -171.10(17) . . . . ?
Si4 N1 C23 N2 9.33(13) . . . . ?
C34 N1 C23 C24 12.8(3) . . . . ?
Si4 N1 C23 C24 -166.80(16) . . . . ?
C34 N1 C23 Si4 179.6(2) . . . . ?
C30 N2 C23 N1 -164.35(16) . . . . ?
Si4 N2 C23 N1 -9.26(13) . . . . ?
C30 N2 C23 C24 11.8(3) . . . . ?
Si4 N2 C23 C24 166.84(16) . . . . ?
C30 N2 C23 Si4 -155.1(2) . . . . ?
N1 C23 C24 C29 80.6(2) . . . . ?
N2 C23 C24 C29 -94.6(2) . . . . ?
Si4 C23 C24 C29 -4.4(8) . . . . ?
N1 C23 C24 C25 -99.6(2) . . . . ?
N2 C23 C24 C25 85.1(2) . . . . ?
Si4 C23 C24 C25 175.3(6) . . . . ?
C29 C24 C25 C26 0.3(3) . . . . ?
C23 C24 C25 C26 -179.41(16) . . . . ?
C24 C25 C26 C27 0.1(3) . . . . ?
C25 C26 C27 C28 -0.3(3) . . . . ?
C26 C27 C28 C29 0.0(3) . . . . ?
C27 C28 C29 C24 0.5(3) . . . . ?
C25 C24 C29 C28 -0.7(3) . . . . ?
C23 C24 C29 C28 179.08(17) . . . . ?
C23 N2 C30 C31 -177.82(17) . . . . ?
Si4 N2 C30 C31 36.6(2) . . . . ?
C23 N2 C30 C32 63.6(2) . . . . ?
Si4 N2 C30 C32 -81.98(19) . . . . ?
C23 N2 C30 C33 -59.5(2) . . . . ?
Si4 N2 C30 C33 154.89(13) . . . . ?
C23 N1 C34 C36 57.1(2) . . . . ?
Si4 N1 C34 C36 -123.48(17) . . . . ?
C23 N1 C34 C35 175.47(18) . . . . ?
Si4 N1 C34 C35 -5.1(2) . . . . ?
C23 N1 C34 C37 -66.8(2) . . . . ?
Si4 N1 C34 C37 112.56(18) . . . . ?
C41 O4 C38 C39 -17.5(3) . . . . ?
K1 O4 C38 C39 147.9(2) . . . . ?
O4 C38 C39 C40 -4.3(4) . . . . ?
C38 C39 C40 C41 22.9(3) . . . . ?
C38 O4 C41 C40 32.4(3) . . . . ?
K1 O4 C41 C40 -132.20(17) . . . . ?
C39 C40 C41 O4 -33.8(3) . . . . ?
C45 O2 C42 C43 -26.0(4) . . . . ?
K1 O2 C42 C43 148.4(2) . . . . ?
O2 C42 C43 C44 32.2(4) . . . . ?
C42 C43 C44 C45 -25.4(5) . . . . ?
C42 O2 C45 C44 9.2(5) . . . . ?
K1 O2 C45 C44 -165.0(3) . . . . ?
C43 C44 C45 O2 10.9(5) . . . . ?
C49 O3 C46 C47 25.6(5) . . . . ?
K1 O3 C46 C47 -153.0(2) . . . . ?
C49 O3 C46 K1 178.5(5) . . . . ?
O3 C46 C47 C48 -34.7(4) . . . . ?
K1 C46 C47 C48 -70.3(5) . . . . ?
C46 C47 C48 C49 30.9(5) . . . . ?
C46 O3 C49 C48 -5.3(6) . . . . ?
K1 O3 C49 C48 172.4(3) . . . . ?
C47 C48 C49 O3 -16.8(6) . . . . ?
C53 O1 C50 C51 -7.9(7) . . . . ?
O1 C50 C51 C52 -16.7(7) . . . . ?
C50 C51 C52 C53 32.2(7) . . . . ?
C50 O1 C53 C52 29.0(6) . . . . ?
C51 C52 C53 O1 -38.0(6) . . . . ?
C54 C55 C56 C57 179(2) . . . . ?
C55 C56 C57 C58 164(3) . . . . ?
C56 C57 C58 C59 40(5) . . . . ?
C63A O2A C60A C61A -36.6(18) . . . . ?
O2A C60A C61A C62A 14.3(17) . . . . ?
C60A C61A C62A C63A 11(2) . . . . ?
C60A O2A C63A C62A 41(2) . . . . ?
C61A C62A C63A O2A -32(2) . . . . ?
C63B O2B C60B C61B 13.6(19) . . . . ?
O2B C60B C61B C62B -23(2) . . . . ?
C60B C61B C62B C63B 24(2) . . . . ?
C61B C62B C63B O2B -14(2) . . . . ?
C60B O2B C63B C62B 0.7(19) . . . . ?
